data_7025092
loop_
_publ_author_name
'Han, Ying-Feng'
'Fei, Yue'
'Jin, Guo-Xin'

_publ_section_title
;
 Self-assembled half-sandwich Ir, Rh-based organometallic molecular boxes
 for reversible trapping of halocarbon molecules.
;
_journal_issue 16
_journal_name_full 'Dalton transactions (Cambridge, England : 2003)'
_journal_page_first 3976
_journal_page_last 3984
_journal_paper_doi 10.1039/b925098k
_journal_volume 39
_journal_year 2010
_chemical_formula_sum 'C88 H88 F12 Ir4 N4 O22 S4'
_chemical_formula_weight 2678.66
_chemical_name_systematic
;
?
;
_space_group_IT_number 2
_symmetry_cell_setting triclinic
_symmetry_space_group_name_Hall '-P 1'
_symmetry_space_group_name_H-M 'P -1'
_atom_sites_solution_hydrogens geom
_atom_sites_solution_primary direct
_atom_sites_solution_secondary difmap
_audit_creation_method SHELXL-97
_cell_angle_alpha 66.754(4)
_cell_angle_beta 76.431(4)
_cell_angle_gamma 75.778(4)
_cell_formula_units_Z 1
_cell_length_a 13.073(4)
_cell_length_b 13.532(4)
_cell_length_c 16.805(5)
_cell_measurement_reflns_used 830
_cell_measurement_temperature 293(2)
_cell_measurement_theta_max 22.444
_cell_measurement_theta_min 2.918
_cell_volume 2616.0(14)
_computing_cell_refinement 'Bruker SMART'
_computing_data_collection 'Bruker SMART'
_computing_data_reduction 'Bruker SHELXTL'
_computing_molecular_graphics 'Bruker SHELXTL'
_computing_publication_material 'Bruker SHELXTL'
_computing_structure_refinement 'SHELXL-97 (Sheldrick, 1997)'
_computing_structure_solution 'SHELXS-97 (Sheldrick, 1990)'
_diffrn_ambient_temperature 293(2)
_diffrn_measured_fraction_theta_full 0.975
_diffrn_measured_fraction_theta_max 0.975
_diffrn_measurement_device_type 'CCD area detector'
_diffrn_measurement_method 'phi and omega scans'
_diffrn_radiation_monochromator graphite
_diffrn_radiation_source 'fine-focus sealed tube'
_diffrn_radiation_type MoK\a
_diffrn_radiation_wavelength 0.71073
_diffrn_reflns_av_R_equivalents 0.0377
_diffrn_reflns_av_sigmaI/netI 0.1015
_diffrn_reflns_limit_h_max 15
_diffrn_reflns_limit_h_min -15
_diffrn_reflns_limit_k_max 16
_diffrn_reflns_limit_k_min -12
_diffrn_reflns_limit_l_max 19
_diffrn_reflns_limit_l_min -18
_diffrn_reflns_number 10836
_diffrn_reflns_theta_full 25.01
_diffrn_reflns_theta_max 25.01
_diffrn_reflns_theta_min 1.33
_diffrn_standards_decay_% 7.30
_exptl_absorpt_coefficient_mu 5.238
_exptl_absorpt_correction_T_max 0.6794
_exptl_absorpt_correction_T_min 0.5722
_exptl_absorpt_correction_type multi-scan
_exptl_absorpt_process_details sadabs
_exptl_crystal_colour red
_exptl_crystal_density_diffrn 1.700
_exptl_crystal_density_method 'not measured'
_exptl_crystal_description prism
_exptl_crystal_F_000 1300
_exptl_crystal_size_max 0.12
_exptl_crystal_size_mid 0.10
_exptl_crystal_size_min 0.08
_refine_diff_density_max 1.558
_refine_diff_density_min -0.940
_refine_diff_density_rms 0.165
_refine_ls_extinction_method none
_refine_ls_goodness_of_fit_ref 0.913
_refine_ls_hydrogen_treatment constr
_refine_ls_matrix_type full
_refine_ls_number_parameters 575
_refine_ls_number_reflns 8993
_refine_ls_number_restraints 17
_refine_ls_restrained_S_all 0.925
_refine_ls_R_factor_all 0.0764
_refine_ls_R_factor_gt 0.0465
_refine_ls_shift/su_max 0.003
_refine_ls_shift/su_mean 0.000
_refine_ls_structure_factor_coef Fsqd
_refine_ls_weighting_details 'calc w=1/[\s^2^(Fo^2^)+(0.0594P)^2^+0.0000P] where P=(Fo^2^+2Fc^2^)/3'
_refine_ls_weighting_scheme calc
_refine_ls_wR_factor_gt 0.1162
_refine_ls_wR_factor_ref 0.1233
_reflns_number_gt 5468
_reflns_number_total 8993
_reflns_threshold_expression >2sigma(I)
_cod_data_source_file b925098k.txt
_cod_data_source_block complex_3a
_cod_depositor_comments
;
The following automatic conversions were performed:

'_symmetry_cell_setting' value 'Triclinic' changed to 'triclinic'
according to /home/saulius/struct/CIF-dictionaries/cif_core.dic
dictionary named 'cif_core.dic' version 2.4.2 from 2011-04-26.

Automatic conversion script
Id: cif_fix_values 1891 2012-01-12 08:04:46Z andrius 
;
_cod_original_cell_volume 2615.9(14)
_cod_original_sg_symbol_H-M P-1
_cod_database_code 7025092

loop_
_symmetry_equiv_pos_as_xyz
'x, y, z'
'-x, -y, -z'

loop_
_atom_site_label
_atom_site_type_symbol
_atom_site_fract_x
_atom_site_fract_y
_atom_site_fract_z
_atom_site_U_iso_or_equiv
_atom_site_adp_type
_atom_site_occupancy
_atom_site_symmetry_multiplicity
_atom_site_calc_flag
_atom_site_refinement_flags
Ir1 Ir 0.72051(3) 0.53878(3) 0.29228(2) 0.04120(15) Uani 1 1 d .
Ir2 Ir 0.78397(3) 0.79090(3) -0.26017(2) 0.03778(14) Uani 1 1 d .
N1 N 0.8719(7) 0.4486(7) 0.2589(5) 0.042(2) Uani 1 1 d .
N2 N 1.0677(6) 0.3182(6) 0.2451(5) 0.037(2) Uani 1 1 d .
O1 O 0.7754(6) 0.6682(6) 0.1903(4) 0.0461(19) Uani 1 1 d .
O2 O 0.6798(5) 0.5028(6) 0.1972(4) 0.0410(17) Uani 1 1 d .
O3 O 0.7218(5) 0.6666(5) -0.1583(4) 0.0404(17) Uani 1 1 d .
O4 O 0.8160(6) 0.8302(5) -0.1630(4) 0.0458(19) Uani 1 1 d .
O5 O 0.6927(8) 0.1954(8) 0.3210(7) 0.102(4) Uani 1 1 d .
O6 O 0.8420(8) 0.0924(9) 0.3935(7) 0.099(3) Uani 1 1 d .
O7 O 0.6813(9) 0.0217(10) 0.4307(7) 0.125(4) Uani 1 1 d .
O8 O 0.2579(16) 0.678(2) 0.2994(18) 0.413(19) Uiso 1 1 d D
O9 O 0.146(2) 0.5464(15) 0.3325(17) 0.57(4) Uiso 1 1 d D
O10 O 0.1643(18) 0.6708(19) 0.1836(9) 0.312(13) Uiso 1 1 d D
F1 F 0.7163(11) 0.0245(12) 0.2512(8) 0.180(6) Uani 1 1 d .
F2 F 0.8601(12) 0.0942(16) 0.2205(9) 0.235(9) Uani 1 1 d .
F3 F 0.8454(10) -0.0752(15) 0.3219(13) 0.226(8) Uani 1 1 d .
F4 F 0.0862(14) 0.8388(14) 0.2528(11) 0.262(8) Uiso 1 1 d D
F5 F 0.0578(15) 0.7316(16) 0.3793(11) 0.298(9) Uiso 1 1 d D
F6 F -0.0184(17) 0.7362(19) 0.2753(14) 0.369(13) Uiso 1 1 d D
S1 S 0.7480(3) 0.0901(3) 0.3657(2) 0.0646(9) Uani 1 1 d D
S2 S 0.1872(6) 0.6418(9) 0.2697(7) 0.234(5) Uani 1 1 d D
C1 C 0.7700(8) 0.7036(8) 0.1073(6) 0.040(3) Uani 1 1 d .
C2 C 0.7400(7) 0.6462(8) 0.0638(6) 0.031(2) Uani 1 1 d .
C3 C 0.6974(7) 0.5511(8) 0.1125(6) 0.037(3) Uani 1 1 d .
C4 C 0.6664(8) 0.4895(9) 0.0673(6) 0.043(3) Uani 1 1 d .
C5 C 0.6311(10) 0.3912(10) 0.1141(7) 0.061(4) Uani 1 1 d .
H5 H 0.6250 0.3628 0.1749 0.073 Uiso 1 1 calc R
C6 C 0.6048(12) 0.3348(11) 0.0708(8) 0.079(5) Uani 1 1 d .
H6 H 0.5807 0.2689 0.1032 0.095 Uiso 1 1 calc R
C7 C 0.6136(12) 0.3738(12) -0.0180(9) 0.089(5) Uani 1 1 d .
H7 H 0.5964 0.3347 -0.0464 0.106 Uiso 1 1 calc R
C8 C 0.6491(10) 0.4748(12) -0.0666(8) 0.079(4) Uani 1 1 d .
H8 H 0.6546 0.5020 -0.1273 0.095 Uiso 1 1 calc R
C9 C 0.6768(8) 0.5360(9) -0.0246(6) 0.042(3) Uani 1 1 d .
C10 C 0.7200(8) 0.6361(9) -0.0755(7) 0.039(3) Uani 1 1 d .
C11 C 0.7514(7) 0.6906(8) -0.0314(6) 0.032(2) Uani 1 1 d .
C12 C 0.7936(7) 0.7859(8) -0.0783(6) 0.037(2) Uani 1 1 d .
C13 C 0.8152(9) 0.8470(8) -0.0312(7) 0.048(3) Uani 1 1 d .
C14 C 0.8448(12) 0.9499(11) -0.0790(8) 0.085(5) Uani 1 1 d .
H14 H 0.8499 0.9778 -0.1397 0.102 Uiso 1 1 calc R
C15 C 0.8666(15) 1.0098(13) -0.0372(10) 0.124(7) Uani 1 1 d .
H15 H 0.8855 1.0784 -0.0681 0.149 Uiso 1 1 calc R
C16 C 0.8586(14) 0.9613(16) 0.0568(10) 0.119(7) Uani 1 1 d .
H16 H 0.8749 0.9988 0.0869 0.143 Uiso 1 1 calc R
C17 C 0.8287(11) 0.8645(9) 0.1019(8) 0.067(4) Uani 1 1 d .
H17 H 0.8244 0.8347 0.1626 0.081 Uiso 1 1 calc R
C18 C 0.8045(9) 0.8101(9) 0.0582(7) 0.048(3) Uani 1 1 d .
C19 C 0.8821(9) 0.3455(9) 0.2601(7) 0.045(3) Uani 1 1 d .
H19 H 0.8214 0.3163 0.2681 0.054 Uiso 1 1 calc R
C20 C 0.9779(8) 0.2866(8) 0.2499(6) 0.038(3) Uani 1 1 d .
H20 H 0.9822 0.2190 0.2459 0.046 Uiso 1 1 calc R
C21 C 1.0621(9) 0.4184(10) 0.2410(7) 0.050(3) Uani 1 1 d .
H21 H 1.1238 0.4458 0.2334 0.060 Uiso 1 1 calc R
C22 C 0.9614(9) 0.4829(9) 0.2485(7) 0.047(3) Uani 1 1 d .
H22 H 0.9577 0.5536 0.2459 0.057 Uiso 1 1 calc R
C23 C 0.7291(14) 0.5328(16) 0.4186(8) 0.097(6) Uani 1 1 d .
C24 C 0.6658(15) 0.6319(10) 0.3777(9) 0.078(5) Uani 1 1 d .
C25 C 0.5770(12) 0.6056(14) 0.3585(9) 0.081(5) Uani 1 1 d .
C26 C 0.5898(12) 0.4814(14) 0.3927(8) 0.075(4) Uani 1 1 d .
C27 C 0.6866(12) 0.4412(12) 0.4274(7) 0.065(4) Uani 1 1 d .
C28 C 0.8383(15) 0.516(3) 0.4520(12) 0.245(18) Uani 1 1 d .
H28A H 0.8673 0.5824 0.4246 0.368 Uiso 1 1 calc R
H28B H 0.8880 0.4584 0.4372 0.368 Uiso 1 1 calc R
H28C H 0.8255 0.4971 0.5145 0.368 Uiso 1 1 calc R
C29 C 0.6892(17) 0.7427(12) 0.3583(11) 0.155(10) Uani 1 1 d .
H29A H 0.6740 0.7579 0.4115 0.233 Uiso 1 1 calc R
H29B H 0.6454 0.7966 0.3170 0.233 Uiso 1 1 calc R
H29C H 0.7631 0.7448 0.3339 0.233 Uiso 1 1 calc R
C30 C 0.4865(14) 0.6771(17) 0.3200(13) 0.174(11) Uani 1 1 d .
H30A H 0.5080 0.7131 0.2583 0.261 Uiso 1 1 calc R
H30B H 0.4585 0.7307 0.3472 0.261 Uiso 1 1 calc R
H30C H 0.4324 0.6355 0.3286 0.261 Uiso 1 1 calc R
C31 C 0.5176(15) 0.412(2) 0.3889(12) 0.186(12) Uani 1 1 d .
H31A H 0.4654 0.3966 0.4410 0.280 Uiso 1 1 calc R
H31B H 0.5596 0.3445 0.3848 0.280 Uiso 1 1 calc R
H31C H 0.4822 0.4503 0.3384 0.280 Uiso 1 1 calc R
C32 C 0.7308(16) 0.3239(11) 0.4707(8) 0.140(9) Uani 1 1 d .
H32A H 0.6908 0.2793 0.4619 0.211 Uiso 1 1 calc R
H32B H 0.7258 0.3077 0.5324 0.211 Uiso 1 1 calc R
H32C H 0.8043 0.3092 0.4458 0.211 Uiso 1 1 calc R
C33 C 0.7338(17) 0.8000(10) -0.3748(10) 0.079(5) Uani 1 1 d .
C34 C 0.6502(10) 0.8483(16) -0.3282(9) 0.076(5) Uani 1 1 d .
C35 C 0.6878(15) 0.9378(12) -0.3239(9) 0.090(6) Uani 1 1 d .
C36 C 0.7950(13) 0.9320(12) -0.3716(10) 0.080(5) Uani 1 1 d .
C37 C 0.8206(12) 0.8502(13) -0.4004(8) 0.068(4) Uani 1 1 d .
C38 C 0.727(3) 0.7083(18) -0.3992(16) 0.28(2) Uani 1 1 d .
H38A H 0.7012 0.7366 -0.4544 0.424 Uiso 1 1 calc R
H38B H 0.6784 0.6643 -0.3549 0.424 Uiso 1 1 calc R
H38C H 0.7962 0.6644 -0.4040 0.424 Uiso 1 1 calc R
C39 C 0.5460(13) 0.8138(18) -0.2906(13) 0.184(12) Uani 1 1 d .
H39A H 0.4981 0.8503 -0.3329 0.276 Uiso 1 1 calc R
H39B H 0.5174 0.8323 -0.2392 0.276 Uiso 1 1 calc R
H39C H 0.5542 0.7363 -0.2751 0.276 Uiso 1 1 calc R
C40 C 0.624(2) 1.022(3) -0.2832(15) 0.40(3) Uani 1 1 d .
H40A H 0.5874 1.0823 -0.3262 0.605 Uiso 1 1 calc R
H40B H 0.6721 1.0482 -0.2636 0.605 Uiso 1 1 calc R
H40C H 0.5731 0.9890 -0.2342 0.605 Uiso 1 1 calc R
C41 C 0.866(2) 1.024(3) -0.3888(15) 0.32(2) Uani 1 1 d .
H41A H 0.8583 1.0810 -0.4448 0.485 Uiso 1 1 calc R
H41B H 0.9401 0.9913 -0.3880 0.485 Uiso 1 1 calc R
H41C H 0.8423 1.0553 -0.3437 0.485 Uiso 1 1 calc R
C42 C 0.9269(14) 0.8216(16) -0.4539(9) 0.151(9) Uani 1 1 d .
H42A H 0.9493 0.7438 -0.4333 0.227 Uiso 1 1 calc R
H42B H 0.9796 0.8554 -0.4476 0.227 Uiso 1 1 calc R
H42C H 0.9190 0.8475 -0.5145 0.227 Uiso 1 1 calc R
C43 C 0.7990(17) 0.033(2) 0.2808(14) 0.119(7) Uani 1 1 d D
C44 C 0.0705(13) 0.7380(14) 0.2979(12) 0.228(13) Uiso 1 1 d D
O11 O 0.4908(11) 0.1146(11) 0.5314(9) 0.153(5) Uani 1 1 d .

loop_
_atom_site_aniso_label
_atom_site_aniso_U_11
_atom_site_aniso_U_22
_atom_site_aniso_U_33
_atom_site_aniso_U_23
_atom_site_aniso_U_13
_atom_site_aniso_U_12
Ir1 0.0496(3) 0.0442(3) 0.0258(2) -0.0123(2) -0.0020(2) -0.0050(2)
Ir2 0.0403(3) 0.0409(3) 0.0267(2) -0.0048(2) -0.00561(18) -0.0092(2)
N1 0.044(5) 0.044(6) 0.030(5) -0.005(4) -0.009(4) -0.001(5)
N2 0.044(5) 0.023(5) 0.037(5) 0.001(4) -0.014(4) -0.006(4)
O1 0.063(5) 0.055(5) 0.026(4) -0.013(3) -0.007(3) -0.020(4)
O2 0.050(4) 0.050(5) 0.023(4) -0.008(3) -0.008(3) -0.015(4)
O3 0.056(5) 0.041(4) 0.023(4) -0.005(3) -0.007(3) -0.017(4)
O4 0.075(5) 0.034(4) 0.033(4) -0.010(3) -0.006(4) -0.022(4)
O5 0.085(7) 0.057(6) 0.150(10) -0.020(6) -0.047(7) 0.009(6)
O6 0.085(7) 0.115(9) 0.104(8) -0.034(7) -0.035(6) -0.021(6)
O7 0.125(9) 0.151(11) 0.076(8) -0.018(7) 0.010(7) -0.049(9)
F1 0.176(12) 0.277(17) 0.170(11) -0.162(12) 0.003(9) -0.078(12)
F2 0.216(14) 0.42(3) 0.155(11) -0.188(15) 0.122(11) -0.212(17)
F3 0.116(10) 0.218(16) 0.42(3) -0.224(18) -0.044(13) 0.035(11)
S1 0.061(2) 0.070(2) 0.063(2) -0.0209(19) -0.0098(17) -0.0166(19)
S2 0.151(6) 0.339(13) 0.315(12) -0.246(12) -0.059(7) 0.016(8)
C1 0.045(6) 0.042(7) 0.033(6) -0.015(5) -0.004(5) -0.004(5)
C2 0.031(5) 0.033(6) 0.029(6) -0.008(5) -0.005(4) -0.007(5)
C3 0.031(6) 0.049(7) 0.024(5) -0.010(5) -0.002(4) -0.005(5)
C4 0.041(6) 0.063(8) 0.026(6) -0.013(5) 0.002(5) -0.023(6)
C5 0.086(9) 0.063(8) 0.032(6) -0.001(6) -0.002(6) -0.042(8)
C6 0.141(13) 0.073(10) 0.033(7) -0.002(7) -0.009(7) -0.068(10)
C7 0.145(14) 0.087(11) 0.058(9) -0.025(8) 0.002(9) -0.081(11)
C8 0.095(10) 0.127(13) 0.042(7) -0.045(8) 0.012(7) -0.066(10)
C9 0.036(6) 0.065(8) 0.030(6) -0.017(5) 0.001(5) -0.021(6)
C10 0.031(6) 0.055(7) 0.036(6) -0.021(6) -0.002(5) -0.009(5)
C11 0.024(5) 0.031(6) 0.040(6) -0.012(5) -0.005(4) -0.004(5)
C12 0.032(6) 0.044(7) 0.032(6) -0.012(5) -0.003(4) -0.007(5)
C13 0.079(8) 0.022(6) 0.040(7) -0.006(5) -0.002(6) -0.023(6)
C14 0.144(14) 0.091(11) 0.039(8) -0.024(8) 0.006(8) -0.070(11)
C15 0.24(2) 0.107(13) 0.070(11) -0.026(10) -0.010(12) -0.126(15)
C16 0.175(18) 0.176(19) 0.061(10) -0.059(12) 0.002(10) -0.115(15)
C17 0.132(12) 0.030(7) 0.044(7) 0.003(6) -0.020(7) -0.046(8)
C18 0.074(8) 0.036(7) 0.036(6) -0.012(5) -0.002(6) -0.021(6)
C19 0.050(7) 0.041(7) 0.050(7) -0.020(6) -0.003(5) -0.017(6)
C20 0.046(7) 0.020(6) 0.045(6) -0.008(5) -0.010(5) -0.002(5)
C21 0.045(7) 0.065(9) 0.051(7) -0.026(6) -0.009(5) -0.015(6)
C22 0.056(8) 0.038(7) 0.055(7) -0.015(6) -0.014(6) -0.017(6)
C23 0.146(15) 0.141(16) 0.028(7) -0.059(10) 0.035(8) -0.065(14)
C24 0.124(14) 0.026(8) 0.051(8) -0.009(6) 0.024(9) 0.001(8)
C25 0.055(9) 0.102(13) 0.058(9) -0.031(9) 0.022(7) 0.012(9)
C26 0.069(10) 0.106(13) 0.040(8) -0.032(8) 0.034(7) -0.030(9)
C27 0.099(11) 0.075(10) 0.021(6) -0.020(6) 0.011(6) -0.026(9)
C28 0.145(18) 0.59(6) 0.123(17) -0.21(3) -0.009(14) -0.15(3)
C29 0.26(3) 0.061(11) 0.106(14) -0.045(11) 0.068(15) -0.032(14)
C30 0.106(15) 0.18(2) 0.145(19) -0.038(16) 0.014(14) 0.065(15)
C31 0.137(17) 0.37(4) 0.157(19) -0.19(2) 0.079(14) -0.16(2)
C32 0.28(3) 0.040(9) 0.040(9) 0.009(7) -0.007(12) 0.015(13)
C33 0.143(15) 0.039(8) 0.062(10) 0.004(7) -0.076(10) -0.008(10)
C34 0.038(8) 0.109(14) 0.050(8) 0.018(9) -0.020(6) -0.022(8)
C35 0.119(14) 0.061(10) 0.049(9) -0.005(7) -0.045(9) 0.061(10)
C36 0.093(12) 0.053(10) 0.059(9) 0.039(8) -0.036(9) -0.027(9)
C37 0.087(11) 0.059(10) 0.045(8) -0.013(7) -0.013(7) 0.002(9)
C38 0.61(6) 0.120(19) 0.21(3) -0.032(18) -0.30(4) -0.05(3)
C39 0.073(12) 0.21(2) 0.158(18) 0.078(17) -0.036(12) -0.043(14)
C40 0.39(4) 0.58(6) 0.16(2) -0.27(3) -0.20(3) 0.42(5)
C41 0.44(5) 0.48(5) 0.15(2) 0.01(3) -0.10(3) -0.40(4)
C42 0.135(15) 0.172(19) 0.040(9) 0.003(10) 0.032(9) 0.049(14)
C43 0.104(16) 0.133(18) 0.16(2) -0.089(17) -0.020(15) -0.029(15)
O11 0.175(13) 0.151(12) 0.149(12) -0.083(10) 0.019(10) -0.047(10)

loop_
_atom_type_symbol
_atom_type_description
_atom_type_scat_dispersion_real
_atom_type_scat_dispersion_imag
_atom_type_scat_source
C C 0.0033 0.0016 'International Tables Vol C Tables 4.2.6.8 and 6.1.1.4'
H H 0.0000 0.0000 'International Tables Vol C Tables 4.2.6.8 and 6.1.1.4'
N N 0.0061 0.0033 'International Tables Vol C Tables 4.2.6.8 and 6.1.1.4'
F F 0.0171 0.0103 'International Tables Vol C Tables 4.2.6.8 and 6.1.1.4'
S S 0.1246 0.1234 'International Tables Vol C Tables 4.2.6.8 and 6.1.1.4'
Ir Ir -1.4442 7.9887 'International Tables Vol C Tables 4.2.6.8 and 6.1.1.4'
O O 0.0106 0.0060 'International Tables Vol C Tables 4.2.6.8 and 6.1.1.4'

loop_
_geom_angle_atom_site_label_1
_geom_angle_atom_site_label_2
_geom_angle_atom_site_label_3
_geom_angle
_geom_angle_site_symmetry_1
_geom_angle_site_symmetry_3
O1 Ir1 O2 85.1(3) . .
O1 Ir1 C23 114.9(5) . .
O2 Ir1 C23 159.6(5) . .
O1 Ir1 C27 154.0(4) . .
O2 Ir1 C27 120.9(4) . .
C23 Ir1 C27 39.1(5) . .
O1 Ir1 N1 84.4(3) . .
O2 Ir1 N1 82.6(3) . .
C23 Ir1 N1 102.5(6) . .
C27 Ir1 N1 99.3(5) . .
O1 Ir1 C25 106.2(5) . .
O2 Ir1 C25 107.7(5) . .
C23 Ir1 C25 64.4(6) . .
C27 Ir1 C25 66.9(5) . .
N1 Ir1 C25 165.6(5) . .
O1 Ir1 C26 146.8(5) . .
O2 Ir1 C26 96.6(5) . .
C23 Ir1 C26 64.6(6) . .
C27 Ir1 C26 38.5(5) . .
N1 Ir1 C26 128.8(5) . .
C25 Ir1 C26 41.7(5) . .
O1 Ir1 C24 92.4(4) . .
O2 Ir1 C24 144.0(6) . .
C23 Ir1 C24 38.1(6) . .
C27 Ir1 C24 66.2(5) . .
N1 Ir1 C24 133.0(6) . .
C25 Ir1 C24 38.9(6) . .
C26 Ir1 C24 67.0(6) . .
O3 Ir2 O4 84.4(3) . .
O3 Ir2 C36 160.9(5) . .
O4 Ir2 C36 104.3(5) . .
O3 Ir2 C35 122.1(6) . .
O4 Ir2 C35 99.4(5) . .
C36 Ir2 C35 40.3(6) . .
O3 Ir2 C33 106.9(5) . .
O4 Ir2 C33 163.2(4) . .
C36 Ir2 C33 61.4(6) . .
C35 Ir2 C33 64.2(6) . .
O3 Ir2 N2 84.7(3) . 2_765
O4 Ir2 N2 84.6(3) . 2_765
C36 Ir2 N2 112.7(5) . 2_765
C35 Ir2 N2 153.0(6) . 2_765
C33 Ir2 N2 108.4(6) . 2_765
O3 Ir2 C34 96.3(4) . .
O4 Ir2 C34 130.6(6) . .
C36 Ir2 C34 65.1(5) . .
C35 Ir2 C34 40.0(6) . .
C33 Ir2 C34 37.6(5) . .
N2 Ir2 C34 144.7(6) 2_765 .
O3 Ir2 C37 140.7(5) . .
O4 Ir2 C37 134.6(5) . .
C36 Ir2 C37 36.3(5) . .
C35 Ir2 C37 65.2(5) . .
C33 Ir2 C37 37.2(5) . .
N2 Ir2 C37 92.9(4) 2_765 .
C34 Ir2 C37 64.3(5) . .
C22 N1 C19 115.9(9) . .
C22 N1 Ir1 121.6(8) . .
C19 N1 Ir1 121.7(7) . .
C21 N2 C20 117.9(9) . .
C21 N2 Ir2 118.8(7) . 2_765
C20 N2 Ir2 122.9(7) . 2_765
C1 O1 Ir1 130.9(7) . .
C3 O2 Ir1 128.8(6) . .
C10 O3 Ir2 130.8(6) . .
C12 O4 Ir2 130.1(6) . .
O7 S1 O5 113.4(7) . .
O7 S1 O6 114.1(7) . .
O5 S1 O6 113.7(6) . .
O7 S1 C43 107.5(9) . .
O5 S1 C43 103.4(10) . .
O6 S1 C43 103.5(8) . .
O8 S2 O10 130.6(13) . .
O8 S2 O9 114.7(13) . .
O10 S2 O9 113.6(12) . .
O8 S2 C44 93.3(10) . .
O10 S2 C44 93.2(10) . .
O9 S2 C44 94.1(11) . .
O1 C1 C2 125.6(9) . .
O1 C1 C18 113.2(9) . .
C2 C1 C18 121.1(9) . .
C3 C2 C1 120.0(9) . .
C3 C2 C11 121.2(8) . .
C1 C2 C11 118.8(8) . .
O2 C3 C2 128.7(9) . .
O2 C3 C4 110.9(9) . .
C2 C3 C4 120.4(8) . .
C5 C4 C9 122.1(10) . .
C5 C4 C3 121.3(9) . .
C9 C4 C3 116.6(9) . .
C4 C5 C6 120.2(11) . .
C7 C6 C5 121.3(12) . .
C6 C7 C8 118.9(12) . .
C7 C8 C9 121.7(11) . .
C4 C9 C8 115.8(10) . .
C4 C9 C10 122.9(10) . .
C8 C9 C10 121.2(10) . .
O3 C10 C11 126.9(10) . .
O3 C10 C9 113.9(9) . .
C11 C10 C9 119.2(9) . .
C12 C11 C10 120.5(9) . .
C12 C11 C2 120.0(9) . .
C10 C11 C2 119.6(9) . .
O4 C12 C11 126.8(9) . .
O4 C12 C13 113.7(9) . .
C11 C12 C13 119.4(9) . .
C18 C13 C14 118.1(10) . .
C18 C13 C12 122.9(9) . .
C14 C13 C12 119.0(10) . .
C15 C14 C13 120.9(12) . .
C14 C15 C16 116.8(13) . .
C17 C16 C15 122.1(13) . .
C16 C17 C18 119.0(12) . .
C17 C18 C13 123.0(10) . .
C17 C18 C1 119.7(10) . .
C13 C18 C1 117.3(10) . .
C20 C19 N1 120.3(10) . .
N2 C20 C19 123.8(10) . .
N2 C21 C22 118.5(10) . .
N1 C22 C21 123.2(10) . .
C24 C23 C27 112.5(16) . .
C24 C23 C28 127.1(19) . .
C27 C23 C28 120(2) . .
C24 C23 Ir1 72.5(8) . .
C27 C23 Ir1 70.9(7) . .
C28 C23 Ir1 123.4(10) . .
C23 C24 C25 106.7(13) . .
C23 C24 C29 125.4(19) . .
C25 C24 C29 127.9(17) . .
C23 C24 Ir1 69.5(7) . .
C25 C24 Ir1 69.6(8) . .
C29 C24 Ir1 125.5(9) . .
C24 C25 C30 129.3(19) . .
C24 C25 C26 107.2(13) . .
C30 C25 C26 123.4(18) . .
C24 C25 Ir1 71.5(7) . .
C30 C25 Ir1 126.9(11) . .
C26 C25 Ir1 69.8(7) . .
C27 C26 C31 125.3(17) . .
C27 C26 C25 106.2(13) . .
C31 C26 C25 128.4(17) . .
C27 C26 Ir1 69.9(7) . .
C31 C26 Ir1 124.7(10) . .
C25 C26 Ir1 68.5(7) . .
C26 C27 C23 107.5(14) . .
C26 C27 C32 125.5(15) . .
C23 C27 C32 126.9(16) . .
C26 C27 Ir1 71.6(7) . .
C23 C27 Ir1 70.1(7) . .
C32 C27 Ir1 127.0(9) . .
C37 C33 C34 112.5(13) . .
C37 C33 C38 124(2) . .
C34 C33 C38 123(2) . .
C37 C33 Ir2 72.1(8) . .
C34 C33 Ir2 71.4(8) . .
C38 C33 Ir2 127.6(10) . .
C33 C34 C35 105.5(12) . .
C33 C34 C39 126(2) . .
C35 C34 C39 128(2) . .
C33 C34 Ir2 71.0(7) . .
C35 C34 Ir2 68.8(7) . .
C39 C34 Ir2 124.0(10) . .
C36 C35 C34 103.5(13) . .
C36 C35 C40 129(3) . .
C34 C35 C40 127(2) . .
C36 C35 Ir2 69.5(7) . .
C34 C35 Ir2 71.2(7) . .
C40 C35 Ir2 125.9(11) . .
C37 C36 C35 111.6(15) . .
C37 C36 C41 128(2) . .
C35 C36 C41 120(2) . .
C37 C36 Ir2 74.2(8) . .
C35 C36 Ir2 70.2(7) . .
C41 C36 Ir2 125.5(12) . .
C36 C37 C33 106.8(14) . .
C36 C37 C42 125.3(18) . .
C33 C37 C42 127.8(18) . .
C36 C37 Ir2 69.6(8) . .
C33 C37 Ir2 70.7(8) . .
C42 C37 Ir2 125.8(10) . .
F2 C43 F1 112(2) . .
F2 C43 F3 116(2) . .
F1 C43 F3 104.0(17) . .
F2 C43 S1 108.6(14) . .
F1 C43 S1 108.5(13) . .
F3 C43 S1 106.5(15) . .
F5 C44 F6 112.5(14) . .
F5 C44 F4 103.2(13) . .
F6 C44 F4 102.8(13) . .
F5 C44 S2 113.1(14) . .
F6 C44 S2 114.5(16) . .
F4 C44 S2 109.6(13) . .

loop_
_geom_bond_atom_site_label_1
_geom_bond_atom_site_label_2
_geom_bond_distance
_geom_bond_site_symmetry_2
Ir1 O1 2.047(7) .
Ir1 O2 2.053(6) .
Ir1 C23 2.121(12) .
Ir1 C27 2.132(11) .
Ir1 N1 2.134(8) .
Ir1 C25 2.135(12) .
Ir1 C26 2.153(11) .
Ir1 C24 2.159(13) .
Ir2 O3 2.041(6) .
Ir2 O4 2.060(7) .
Ir2 C36 2.088(11) .
Ir2 C35 2.099(11) .
Ir2 C33 2.126(12) .
Ir2 N2 2.129(8) 2_765
Ir2 C34 2.130(12) .
Ir2 C37 2.144(13) .
N1 C22 1.312(12) .
N1 C19 1.361(13) .
N2 C21 1.315(13) .
N2 C20 1.320(12) .
N2 Ir2 2.129(8) 2_765
O1 C1 1.298(11) .
O2 C3 1.301(10) .
O3 C10 1.283(11) .
O4 C12 1.299(11) .
O5 S1 1.421(9) .
O6 S1 1.425(9) .
O7 S1 1.402(10) .
O8 S2 1.405(9) .
O9 S2 1.437(9) .
O10 S2 1.427(9) .
F1 C43 1.34(2) .
F2 C43 1.28(2) .
F3 C43 1.40(2) .
F4 C44 1.314(10) .
F5 C44 1.309(10) .
F6 C44 1.314(10) .
S1 C43 1.803(15) .
S2 C44 1.849(14) .
C1 C2 1.423(13) .
C1 C18 1.472(14) .
C2 C3 1.394(13) .
C2 C11 1.455(12) .
C3 C4 1.499(14) .
C4 C5 1.381(14) .
C4 C9 1.406(13) .
C5 C6 1.382(16) .
C6 C7 1.360(16) .
C7 C8 1.415(17) .
C8 C9 1.430(15) .
C9 C10 1.456(14) .
C10 C11 1.408(13) .
C11 C12 1.390(13) .
C12 C13 1.458(14) .
C13 C18 1.368(14) .
C13 C14 1.403(15) .
C14 C15 1.375(17) .
C15 C16 1.440(19) .
C16 C17 1.331(18) .
C17 C18 1.353(14) .
C19 C20 1.322(13) .
C21 C22 1.398(14) .
C23 C24 1.40(2) .
C23 C27 1.422(19) .
C23 C28 1.59(2) .
C24 C25 1.43(2) .
C24 C29 1.50(2) .
C25 C30 1.43(2) .
C25 C26 1.53(2) .
C26 C27 1.412(18) .
C26 C31 1.51(2) .
C27 C32 1.489(17) .
C33 C37 1.36(2) .
C33 C34 1.37(2) .
C33 C38 1.48(2) .
C34 C35 1.45(2) .
C34 C39 1.466(18) .
C35 C36 1.44(2) .
C35 C40 1.53(2) .
C36 C37 1.32(2) .
C36 C41 1.64(2) .
C37 C42 1.521(18) .
